data_1525097
loop_
_publ_author_name
'Pluth, J.J.'
'Smith, J.V.'
'Mortier, W.J.'

_publ_section_title
;
 Positions of cations and molecules in zeolites with the chabazite
 framework. IV. Hydrated and dehydrated Cu2+ exchanged chabazite
;
_journal_name_full 'Materials Research Bulletin'
_journal_page_first 1001
_journal_page_last 1007
_journal_volume 12
_journal_year 1977
_chemical_formula_sum 'Al3.9 Cu0.918 H33.72 K0.2 O40.86 Si8.1'
_chemical_name_systematic 'Cu0.918 K0.2 (Al3.9 Si8.1 O24) (H2 O)16.86'
_space_group_IT_number 166
_symmetry_space_group_name_Hall '-P 3* 2'
_symmetry_space_group_name_H-M 'R -3 m :R'
_cell_angle_alpha 95.31
_cell_angle_beta 95.31
_cell_angle_gamma 95.31
_cell_formula_units_Z 1
_cell_length_a 9.411
_cell_length_b 9.411
_cell_length_c 9.411
_cell_volume 822.056
_citation_journal_id_ASTM MRBUAC
_cod_data_source_file Pluth_MRBUAC_1977_244.cif
_cod_data_source_block H33.72Al3.9Cu0.918K0.2O40.86Si8.1
_cod_original_cell_volume 822.0564
_cod_original_sg_symbol_Hall '-R 3 2" (-y+z,x+z,-x+y+z)'
_cod_original_formula_sum 'H33.72 Al3.9 Cu0.918 K0.2 O40.86 Si8.1'
_cod_database_code 1525097

loop_
_symmetry_equiv_pos_as_xyz
x,y,z
z,x,y
y,z,x
-y,-x,-z
-z,-y,-x
-x,-z,-y
-x,-y,-z
-z,-x,-y
-y,-z,-x
y,x,z
z,y,x
x,z,y

loop_
_atom_site_label
_atom_site_type_symbol
_atom_site_fract_x
_atom_site_fract_y
_atom_site_fract_z
_atom_site_occupancy
_atom_site_U_iso_or_equiv
O2 O-2 0.1524 -0.1524 0.5 1 0.0
O5 O-2 0.2509 0.2509 0.2509 1.13 0.0
Cu2 Cu+3 0.426 0.426 0.282 0.043 0.0
O3 O-2 0.2585 0.2585 0.899 1 0.0
O8 O-2 0.284 0.284 0.54 1.23 0.0
Cu1 Cu+3 0.483 -0.177 0.389 0.055 0.0
O6 O-2 0.335 -0.335 0.5 0.7 0.0
Si1 Si+4 0.1072 0.3332 0.8814 0.675 0.0
O4 O-2 0.0318 0.0318 0.3301 1 0.0
Al1 Al+3 0.1072 0.3332 0.8814 0.325 0.0
O7 O-2 0.5 0.5 0 1 0.0
O1 O-2 0.2551 -0.2551 0 1 0.0
